data_1563489
loop_
_publ_author_name
'Souilah, M.'
'Lafond, A.'
'Guillot-Deudon, C.'
'Harel, S.'
'Evain, M.'

_publ_section_title
;
 Structural investigation of the Cu2Se--In2Se3--Ga2Se3 phase diagram,
 X-ray photoemission and optical properties of the
 Cu1&#x2212;z(In0.5Ga0.5)1+z/3Se2 compounds
;
_journal_issue 10
_journal_name_full 'Journal of Solid State Chemistry'
_journal_page_first 2274
_journal_page_last 2280
_journal_paper_doi 10.1016/j.jssc.2010.08.014
_journal_volume 183
_journal_year 2010
_chemical_formula_moiety 'Cu0.4 Ga0.6 In0.6 Se2'
_chemical_formula_sum 'Cu0.4 Ga0.6 In0.6 Se2'
_chemical_formula_weight 294.1
_space_group_IT_number 121
_space_group_name_Hall 'I -4 2'
_space_group_name_H-M_alt 'I -4 2 m'
_symmetry_cell_setting tetragonal
_symmetry_space_group_name_Hall 'I -4 2'
_symmetry_space_group_name_H-M 'I -4 2 m'
_cell_angle_alpha 90
_cell_angle_beta 90
_cell_angle_gamma 90
_cell_formula_units_Z 4
_cell_length_a 5.63351(13)
_cell_length_b 5.63351(13)
_cell_length_c 11.2411(3)
_cell_measurement_reflns_used 30727
_cell_measurement_temperature 293
_cell_measurement_theta_max 39.97
_cell_measurement_theta_min 6.53
_cell_volume 356.752(15)
_computing_cell_refinement unknown
_computing_data_collection unknown
_computing_data_reduction unknown
_computing_molecular_graphics unknown
_computing_structure_solution unknown
_diffrn_ambient_temperature 293
_diffrn_measured_fraction_theta_full 0.98
_diffrn_measured_fraction_theta_max 0.98
_diffrn_measurement_device 'four-cycle diffractometer'
_diffrn_measurement_device_type 'Nonius CCD'
_diffrn_measurement_method omega
_diffrn_radiation_monochromator unknown
_diffrn_radiation_source 'X-ray tube'
_diffrn_radiation_type 'Mo K\a'
_diffrn_radiation_wavelength 0.71069
_diffrn_reflns_av_R_equivalents 0.0666
_diffrn_reflns_av_sigmaI/netI 0.012
_diffrn_reflns_limit_h_max 10
_diffrn_reflns_limit_h_min -10
_diffrn_reflns_limit_k_max 10
_diffrn_reflns_limit_k_min -10
_diffrn_reflns_limit_l_max 20
_diffrn_reflns_limit_l_min -20
_diffrn_reflns_number 30727
_diffrn_reflns_theta_full 39.97
_diffrn_reflns_theta_max 39.97
_diffrn_reflns_theta_min 6.53
_exptl_absorpt_coefficient_mu 30.78
_exptl_absorpt_correction_T_max 0.3277
_exptl_absorpt_correction_T_min 0.1087
_exptl_absorpt_correction_type gaussian
_exptl_absorpt_process_details 'Jana2006  (Petricek, Dusek & Palatinus, 2000)'
_exptl_crystal_colour black
_exptl_crystal_density_diffrn 5.4732
_exptl_crystal_description block
_exptl_crystal_F_000 510
_exptl_crystal_size_max 0.10
_exptl_crystal_size_mid 0.08
_exptl_crystal_size_min 0.06
_refine_diff_density_max 1.56
_refine_diff_density_min -1.96
_refine_ls_extinction_coef 680(140)
_refine_ls_extinction_method 'B-C type 1 Gaussian isotropic (Becker & Coppens, 1974)'
_refine_ls_goodness_of_fit_gt 1.85
_refine_ls_goodness_of_fit_ref 1.90
_refine_ls_number_constraints 3
_refine_ls_number_parameters 25
_refine_ls_number_reflns 1943
_refine_ls_number_restraints 0
_refine_ls_R_factor_all 0.0778
_refine_ls_R_factor_gt 0.0505
_refine_ls_shift/su_max 0.0065
_refine_ls_shift/su_mean 0.0010
_refine_ls_structure_factor_coef Fsqd
_refine_ls_weighting_details w=1/(\s^2^(I)+0.0016I^2^)
_refine_ls_weighting_scheme sigma
_refine_ls_wR_factor_gt 0.1283
_refine_ls_wR_factor_ref 0.1493
_reflns_number_gt 1517
_reflns_number_total 1943
_reflns_threshold_expression I>2\s(I)
_cod_data_source_file JSSC-2010_183-2274.cif
_cod_data_source_block 9
_cod_depositor_comments
;
The following automatic conversions were performed:

data item '_exptl_absorpt_correction_type' value 'Gaussian' was
changed to 'gaussian' in accordance with the built-in table derived
from the CIF Core dictionary named 'cif_core.dic' version 2.4.5 last
updated on 2014-11-21.

Automatic conversion script
Id: cif_fix_values 8369 2020-08-20 11:38:08Z andrius 
;
_cod_original_cell_volume 356.7512
_cod_database_code 1563489

loop_
_symmetry_equiv_pos_site_id
_symmetry_equiv_pos_as_xyz
1 x,y,z
2 -x,-y,z
3 y,-x,-z
4 -y,x,-z
5 -x,y,-z
6 x,-y,-z
7 -y,-x,z
8 y,x,z
9 x+1/2,y+1/2,z+1/2
10 -x+1/2,-y+1/2,z+1/2
11 y+1/2,-x+1/2,-z+1/2
12 -y+1/2,x+1/2,-z+1/2
13 -x+1/2,y+1/2,-z+1/2
14 x+1/2,-y+1/2,-z+1/2
15 -y+1/2,-x+1/2,z+1/2
16 y+1/2,x+1/2,z+1/2

loop_
_atom_site_label
_atom_site_type_symbol
_atom_site_fract_x
_atom_site_fract_y
_atom_site_fract_z
_atom_site_adp_type
_atom_site_U_iso_or_equiv
_atom_site_symmetry_multiplicity
_atom_site_occupancy
_atom_site_calc_flag
_atom_site_refinement_flags
_atom_site_disorder_assembly
_atom_site_disorder_group
Cu_2a Cu 0 0 0 Uani 0.0181(5) 2 0.8 d . . .
In_4d In 0 0.5 0.25 Uani 0.0197(4) 4 0.1 d . . .
Ga_4d Ga 0 0.5 0.25 Uani 0.0197(4) 4 0.6 d . . .
In_2b In 0.5 0.5 0 Uani 0.0223(2) 2 1 d . . .
Se_8i Se 0.24058(12) 0.24058(12) 0.13033(7) Uani 0.0252(3) 8 1 d . . .

loop_
_atom_site_aniso_label
_atom_site_aniso_type_symbol
_atom_site_aniso_U_11
_atom_site_aniso_U_22
_atom_site_aniso_U_33
_atom_site_aniso_U_12
_atom_site_aniso_U_13
_atom_site_aniso_U_23
Cu_2a Cu 0.0206(7) 0.0206(7) 0.0131(10) 0 0 0
In_4d In 0.0222(6) 0.0222(6) 0.0149(9) 0 0 0
Ga_4d Ga 0.0222(6) 0.0222(6) 0.0149(9) 0 0 0
In_2b In 0.0231(3) 0.0231(3) 0.0207(5) 0 0 0
Se_8i Se 0.0247(4) 0.0247(4) 0.0263(6) -0.00658(19) 0.00738(12) 0.00738(12)

loop_
_atom_type_symbol
_atom_type_scat_dispersion_real
_atom_type_scat_dispersion_imag
_atom_type_scat_source
Cu 0.320 1.265 'International Tables Vol C tables 4.2.6.8 and 6.1.1.1'
In -0.728 1.310 'International Tables Vol C tables 4.2.6.8 and 6.1.1.1'
Ga 0.231 1.608 'International Tables Vol C tables 4.2.6.8 and 6.1.1.1'
Se -0.093 2.226 'International Tables Vol C tables 4.2.6.8 and 6.1.1.1'

loop_
_geom_angle_atom_site_label_1
_geom_angle_atom_site_label_2
_geom_angle_atom_site_label_3
_geom_angle_site_symmetry_1
_geom_angle_site_symmetry_2
_geom_angle_site_symmetry_3
_geom_angle
_geom_angle_publ_flag
Se_8i Cu_2a Se_8i . . 2_555 105.21(3) yes
Se_8i Cu_2a Se_8i . . 3_555 111.64(2) yes
Se_8i Cu_2a Se_8i . . 4_555 111.64(2) yes
Se_8i Cu_2a Se_8i 2_555 . 3_555 111.64(2) yes
Se_8i Cu_2a Se_8i 2_555 . 4_555 111.64(2) yes
Se_8i Cu_2a Se_8i 3_555 . 4_555 105.21(3) yes
Se_8i In_4d Se_8i . . 2_565 111.97(3) yes
Se_8i In_4d Se_8i . . 11_455 108.24(2) yes
Se_8i In_4d Se_8i . . 12_555 108.24(2) yes
Se_8i In_4d Se_8i 2_565 . 11_455 108.24(2) yes
Se_8i In_4d Se_8i 2_565 . 12_555 108.24(2) yes
Se_8i In_4d Se_8i 11_455 . 12_555 111.97(3) yes
Se_8i Ga_4d Se_8i . . 2_565 111.97(3) yes
Se_8i Ga_4d Se_8i . . 11_455 108.24(2) yes
Se_8i Ga_4d Se_8i . . 12_555 108.24(2) yes
Se_8i Ga_4d Se_8i 2_565 . 11_455 108.24(2) yes
Se_8i Ga_4d Se_8i 2_565 . 12_555 108.24(2) yes
Se_8i Ga_4d Se_8i 11_455 . 12_555 111.97(3) yes
Se_8i In_2b Se_8i . . 2_665 109.34(2) yes
Se_8i In_2b Se_8i . . 3_565 109.54(2) yes
Se_8i In_2b Se_8i . . 4_655 109.54(2) yes
Se_8i In_2b Se_8i 2_665 . 3_565 109.54(2) yes
Se_8i In_2b Se_8i 2_665 . 4_655 109.54(2) yes
Se_8i In_2b Se_8i 3_565 . 4_655 109.34(2) yes

loop_
_geom_bond_atom_site_label_1
_geom_bond_atom_site_label_2
_geom_bond_site_symmetry_1
_geom_bond_site_symmetry_2
_geom_bond_distance
_geom_bond_publ_flag
Cu_2a Se_8i . . 2.4125(7) yes
Cu_2a Se_8i . 2_555 2.4125(7) yes
Cu_2a Se_8i . 3_555 2.4125(7) yes
Cu_2a Se_8i . 4_555 2.4125(7) yes
In_4d Se_8i . . 2.4046(7) yes
In_4d Se_8i . 2_565 2.4046(7) yes
In_4d Se_8i . 11_455 2.4046(7) yes
In_4d Se_8i . 12_555 2.4046(7) yes
Ga_4d Se_8i . . 2.4046(7) yes
Ga_4d Se_8i . 2_565 2.4046(7) yes
Ga_4d Se_8i . 11_455 2.4046(7) yes
Ga_4d Se_8i . 12_555 2.4046(7) yes
In_2b Se_8i . . 2.5334(7) yes
In_2b Se_8i . 2_665 2.5334(7) yes
In_2b Se_8i . 3_565 2.5334(7) yes
In_2b Se_8i . 4_655 2.5334(7) yes
